data_7020975
loop_
_publ_author_name
'Nordheider, Andreas'
'Chivers, Tristram'
'Thirumoorthi, Ramalingam'
'Athukorala Arachchige, Kasun S.'
'Slawin, Alexandra M. Z.'
'Woollins, J. Derek'
'Vargas-Baca, Ignacio'

_publ_section_title
;
 A planar dianionic ditelluride and a cyclic tritelluride supported by
 P2N2 rings
;
_journal_issue 10
_journal_name_full 'Dalton Transactions'
_journal_page_first 3291
_journal_paper_doi 10.1039/c2dt32716c
_journal_volume 42
_journal_year 2013
_chemical_formula_moiety 'C32 H72 N8 Na4 P4, C6 H14'
_chemical_formula_sum 'C38 H86 N8 Na4 P4'
_chemical_formula_weight 870.99
_chemical_name_systematic
;
?
;
_space_group_IT_number 14
_symmetry_cell_setting monoclinic
_symmetry_space_group_name_Hall '-P 2yn'
_symmetry_space_group_name_H-M 'P 1 21/n 1'
_atom_sites_solution_hydrogens geom
_atom_sites_solution_primary direct
_atom_sites_solution_secondary difmap
_audit_creation_method SHELXL-97
_cell_angle_alpha 90.00
_cell_angle_beta 106.51(3)
_cell_angle_gamma 90.00
_cell_formula_units_Z 8
_cell_length_a 21.710(4)
_cell_length_b 21.271(4)
_cell_length_c 22.414(5)
_cell_measurement_reflns_used 37288
_cell_measurement_temperature 173(2)
_cell_measurement_theta_max 27.5
_cell_measurement_theta_min 1.4
_cell_volume 9924(4)
_computing_cell_refinement 'HKL Scalepack (Otwinowski & Minor 1997)'
_computing_data_collection 'Collect (Nonius BV, 1997-2000)'
_computing_data_reduction DENZO-SMN
_computing_molecular_graphics 'SHELXTL (Sheldrick, 1996)'
_computing_publication_material 'SHELXL-97 (Sheldrick, 1997)'
_computing_structure_refinement 'SHELXL-97 (Sheldrick, 1997)'
_computing_structure_solution 'SHELXS-97 (Sheldrick, 1997)'
_diffrn_ambient_temperature 173(2)
_diffrn_measured_fraction_theta_full 0.990
_diffrn_measured_fraction_theta_max 0.990
_diffrn_measurement_device_type 'KappaCCD (Nonius, FR540C)'
_diffrn_measurement_method 'phi\omega scans'
_diffrn_radiation_monochromator 'horizonally mounted graphite crystal'
_diffrn_radiation_source 'Enraf Nonius FR590D, fine-focus sealed tube'
_diffrn_radiation_type MoK\a
_diffrn_radiation_wavelength 0.71073
_diffrn_reflns_av_R_equivalents 0.0771
_diffrn_reflns_av_sigmaI/netI 0.0870
_diffrn_reflns_limit_h_max 21
_diffrn_reflns_limit_h_min -21
_diffrn_reflns_limit_k_max 21
_diffrn_reflns_limit_k_min -21
_diffrn_reflns_limit_l_max 22
_diffrn_reflns_limit_l_min -22
_diffrn_reflns_number 19356
_diffrn_reflns_theta_full 21.00
_diffrn_reflns_theta_max 21.00
_diffrn_reflns_theta_min 1.37
_exptl_absorpt_coefficient_mu 0.222
_exptl_absorpt_correction_T_max 0.9825
_exptl_absorpt_correction_T_min 0.9425
_exptl_absorpt_correction_type integration
_exptl_absorpt_process_details 'SADABS (SHELXTL-NT v5.1, Bruker)'
_exptl_crystal_colour colorless
_exptl_crystal_density_diffrn 1.166
_exptl_crystal_density_method 'not measured'
_exptl_crystal_description block
_exptl_crystal_F_000 3792
_exptl_crystal_size_max 0.27
_exptl_crystal_size_mid 0.16
_exptl_crystal_size_min 0.08
_platon_squeeze_details
;
The Platon SQUEEZE procedure was applied to recover 445 electrons per
unit cell in one void (total volume 1541.3 ^A^3); that is 111 electrons
per formula unit. Lattice solvent hexane molecules (50 electrons/hexane)
were present, and the electrons recovered by SQUEEZE have been assigned
as 2 hexane molecules per formula unit. These hexane molecules have
been included in the formula for the calculation of intensive
properties.
PLATON Reference : Spek, A.L. (2003), J.Appl.Cryst. 36, 7-13.
;
_refine_diff_density_max 0.578
_refine_diff_density_min -0.472
_refine_diff_density_rms 0.117
_refine_ls_extinction_method none
_refine_ls_goodness_of_fit_ref 1.036
_refine_ls_hydrogen_treatment constr
_refine_ls_matrix_type full
_refine_ls_number_parameters 895
_refine_ls_number_reflns 10561
_refine_ls_number_restraints 42
_refine_ls_restrained_S_all 1.037
_refine_ls_R_factor_all 0.1330
_refine_ls_R_factor_gt 0.0991
_refine_ls_shift/su_max 0.000
_refine_ls_shift/su_mean 0.000
_refine_ls_structure_factor_coef Fsqd
_refine_ls_weighting_details 'calc w=1/[\s^2^(Fo^2^)+(0.1613P)^2^+39.7212P] where P=(Fo^2^+2Fc^2^)/3'
_refine_ls_weighting_scheme calc
_refine_ls_wR_factor_gt 0.2652
_refine_ls_wR_factor_ref 0.2919
_reflns_number_gt 7230
_reflns_number_total 10561
_reflns_threshold_expression >2sigma(I)
_cod_data_source_file c2dt32716c.txt
_cod_data_source_block Na4
_cod_depositor_comments
;

2023-11-21
Z value and formula fixed to values more according to usual
chemical conventions.                 miguel
;
_cod_original_formula_sum 'C76 H172 N16 Na8 P8'
_cod_original_formula_weight 1741.98
_cod_original_formula_moiety '2(C32 H72 N8 Na4 P4), 2(C6 H14) '
_cod_original_formula_units_Z 4
_cod_original_cell_volume 9924(3)
_cod_original_sg_symbol_H-M 'P 21/n '
_cod_database_code 7020975

loop_
_symmetry_equiv_pos_as_xyz
'x, y, z'
'-x+1/2, y+1/2, -z+1/2'
'-x, -y, -z'
'x-1/2, -y-1/2, z-1/2'

loop_
_atom_site_label
_atom_site_type_symbol
_atom_site_fract_x
_atom_site_fract_y
_atom_site_fract_z
_atom_site_U_iso_or_equiv
_atom_site_adp_type
_atom_site_occupancy
_atom_site_symmetry_multiplicity
_atom_site_calc_flag
_atom_site_refinement_flags
_atom_site_disorder_assembly
_atom_site_disorder_group
Na1 Na 0.77806(18) 0.23153(17) 0.59406(16) 0.0541(10) Uani 1 1 d . . .
Na2 Na 0.91454(18) 0.29021(15) 0.63984(16) 0.0509(10) Uani 1 1 d . . .
Na3 Na 0.85667(19) 0.42568(18) 0.62070(18) 0.0610(11) Uani 1 1 d . . .
Na4 Na 0.7202(2) 0.36600(19) 0.57487(18) 0.0662(11) Uani 1 1 d . . .
Na5 Na 0.76203(19) 0.88551(18) 0.41670(18) 0.0624(11) Uani 1 1 d . C .
Na6 Na 0.67913(17) 0.8406(2) 0.28617(18) 0.0625(11) Uani 1 1 d . C .
Na7 Na 0.59547(17) 0.77924(16) 0.36351(16) 0.0509(10) Uani 1 1 d . C .
Na8 Na 0.6790(2) 0.82462(16) 0.49478(18) 0.0605(11) Uani 1 1 d . . .
P1 P 0.78737(11) 0.37712(11) 0.72254(10) 0.0393(6) Uani 1 1 d . . .
P2 P 0.83664(11) 0.26381(10) 0.73710(10) 0.0350(6) Uani 1 1 d . . .
P3 P 0.88186(11) 0.35359(10) 0.50480(10) 0.0344(6) Uani 1 1 d . . .
P4 P 0.76636(11) 0.30472(11) 0.46616(10) 0.0387(6) Uani 1 1 d . . .
P5 P 0.56697(10) 0.92018(9) 0.31885(9) 0.0285(6) Uani 1 1 d . . .
P6 P 0.63918(10) 0.96114(10) 0.42638(10) 0.0325(6) Uani 1 1 d . C .
P7 P 0.78901(11) 0.74860(11) 0.37628(11) 0.0397(6) Uani 1 1 d . . .
P8 P 0.71405(11) 0.69613(10) 0.43632(11) 0.0386(6) Uani 1 1 d . C .
N1 N 0.7619(3) 0.2994(3) 0.6956(3) 0.0368(17) Uani 1 1 d . . .
N2 N 0.8626(3) 0.3422(3) 0.7279(3) 0.0354(17) Uani 1 1 d . . .
N3 N 0.7715(4) 0.4250(3) 0.6629(3) 0.0472(19) Uani 1 1 d . A .
N4 N 0.8602(3) 0.2197(3) 0.6877(3) 0.0366(18) Uani 1 1 d . . .
N5 N 0.8010(3) 0.3790(3) 0.4961(3) 0.0358(17) Uani 1 1 d . . .
N6 N 0.8449(3) 0.2792(3) 0.5112(3) 0.0356(17) Uani 1 1 d . . .
N7 N 0.9253(3) 0.3738(3) 0.5753(3) 0.0332(17) Uani 1 1 d . . .
N8 N 0.7165(3) 0.2849(3) 0.5052(3) 0.0445(19) Uani 1 1 d . B .
N9 N 0.6473(3) 0.9496(3) 0.3495(3) 0.0301(16) Uani 1 1 d . C .
N10 N 0.5800(3) 0.9013(3) 0.3989(3) 0.0281(16) Uani 1 1 d . C .
N11 N 0.7010(3) 0.9284(3) 0.4769(3) 0.0361(17) Uani 1 1 d . C .
N12 N 0.5710(3) 0.8534(3) 0.2829(3) 0.0296(16) Uani 1 1 d . C .
N13 N 0.7088(3) 0.7190(3) 0.3580(3) 0.0363(17) Uani 1 1 d . C .
N14 N 0.7741(3) 0.7562(3) 0.4509(3) 0.0384(18) Uani 1 1 d . C .
N15 N 0.6507(3) 0.7249(3) 0.4533(3) 0.0405(18) Uani 1 1 d . C .
N16 N 0.7844(3) 0.8179(3) 0.3447(3) 0.0452(19) Uani 1 1 d . C .
C1 C 0.7026(4) 0.2753(5) 0.7108(4) 0.047(2) Uani 1 1 d . . .
C2 C 0.6946(5) 0.2057(5) 0.6921(5) 0.074(3) Uani 1 1 d . . .
H2A H 0.6916 0.2017 0.6487 0.111 Uiso 1 1 calc R . .
H2B H 0.6562 0.1896 0.6997 0.111 Uiso 1 1 calc R . .
H2C H 0.7311 0.1824 0.7163 0.111 Uiso 1 1 calc R . .
C3 C 0.6447(5) 0.3109(6) 0.6720(5) 0.077(4) Uani 1 1 d . . .
H3A H 0.6471 0.3538 0.6856 0.116 Uiso 1 1 calc R . .
H3B H 0.6063 0.2919 0.6766 0.116 Uiso 1 1 calc R . .
H3C H 0.6442 0.3095 0.6290 0.116 Uiso 1 1 calc R . .
C4 C 0.7054(5) 0.2792(6) 0.7788(5) 0.076(4) Uani 1 1 d . . .
H4A H 0.7419 0.2560 0.8030 0.114 Uiso 1 1 calc R . .
H4B H 0.6669 0.2618 0.7848 0.114 Uiso 1 1 calc R . .
H4C H 0.7093 0.3224 0.7917 0.114 Uiso 1 1 calc R . .
C5 C 0.9189(4) 0.3654(4) 0.7789(4) 0.046(2) Uani 1 1 d . . .
C6 C 0.9068(6) 0.3658(6) 0.8438(4) 0.088(4) Uani 1 1 d . . .
H6A H 0.8777 0.3993 0.8457 0.131 Uiso 1 1 calc R . .
H6B H 0.9467 0.3720 0.8754 0.131 Uiso 1 1 calc R . .
H6C H 0.8884 0.3263 0.8506 0.131 Uiso 1 1 calc R . .
C7 C 0.9328(5) 0.4335(4) 0.7630(5) 0.062(3) Uani 1 1 d . . .
H7A H 0.9469 0.4337 0.7261 0.093 Uiso 1 1 calc R . .
H7B H 0.9658 0.4511 0.7969 0.093 Uiso 1 1 calc R . .
H7C H 0.8944 0.4582 0.7560 0.093 Uiso 1 1 calc R . .
C8 C 0.9779(4) 0.3268(4) 0.7814(5) 0.058(3) Uani 1 1 d . . .
H8A H 0.9707 0.2839 0.7909 0.087 Uiso 1 1 calc R . .
H8B H 1.0139 0.3433 0.8130 0.087 Uiso 1 1 calc R . .
H8C H 0.9868 0.3287 0.7418 0.087 Uiso 1 1 calc R . .
C9 C 0.8890(4) 0.1570(4) 0.7101(4) 0.045(2) Uani 1 1 d . . .
C10 C 0.9553(5) 0.1533(5) 0.7034(6) 0.073(3) Uani 1 1 d . . .
H10A H 0.9533 0.1550 0.6601 0.110 Uiso 1 1 calc R . .
H10B H 0.9749 0.1144 0.7209 0.110 Uiso 1 1 calc R . .
H10C H 0.9803 0.1879 0.7249 0.110 Uiso 1 1 calc R . .
C11 C 0.8476(6) 0.1055(5) 0.6710(5) 0.070(3) Uani 1 1 d . . .
H11A H 0.8044 0.1090 0.6738 0.105 Uiso 1 1 calc R . .
H11B H 0.8648 0.0651 0.6861 0.105 Uiso 1 1 calc R . .
H11C H 0.8475 0.1101 0.6283 0.105 Uiso 1 1 calc R . .
C12 C 0.8943(5) 0.1410(4) 0.7785(4) 0.062(3) Uani 1 1 d . . .
H12A H 0.9245 0.1689 0.8054 0.093 Uiso 1 1 calc R . .
H12B H 0.9088 0.0984 0.7870 0.093 Uiso 1 1 calc R . .
H12C H 0.8530 0.1457 0.7857 0.093 Uiso 1 1 calc R . .
C13 C 0.7431(5) 0.4877(5) 0.6701(5) 0.061(3) Uani 1 1 d D . .
C14 C 0.7849(7) 0.5387(5) 0.6548(7) 0.101(5) Uani 1 1 d D A .
H14A H 0.8262 0.5384 0.6852 0.152 Uiso 1 1 calc R . .
H14B H 0.7649 0.5789 0.6551 0.152 Uiso 1 1 calc R . .
H14C H 0.7901 0.5311 0.6143 0.152 Uiso 1 1 calc R . .
C15 C 0.6752(6) 0.4924(6) 0.6223(7) 0.099(4) Uani 1 1 d D A .
H15A H 0.6789 0.4871 0.5810 0.149 Uiso 1 1 calc R . .
H15B H 0.6569 0.5329 0.6258 0.149 Uiso 1 1 calc R . .
H15C H 0.6479 0.4601 0.6308 0.149 Uiso 1 1 calc R . .
C16 C 0.7497(11) 0.5070(9) 0.7390(9) 0.056(6) Uiso 0.52 1 d PD A 1
C16A C 0.7184(11) 0.4923(10) 0.7291(8) 0.056(6) Uiso 0.48 1 d PD A 2
C17 C 0.7802(4) 0.4367(4) 0.4555(4) 0.043(2) Uani 1 1 d . . .
C18 C 0.7899(7) 0.4297(5) 0.3906(5) 0.086(4) Uani 1 1 d . . .
H18A H 0.8344 0.4214 0.3947 0.129 Uiso 1 1 calc R . .
H18B H 0.7772 0.4679 0.3675 0.129 Uiso 1 1 calc R . .
H18C H 0.7642 0.3955 0.3691 0.129 Uiso 1 1 calc R . .
C19 C 0.8177(6) 0.4934(4) 0.4873(5) 0.073(3) Uani 1 1 d . . .
H19A H 0.8128 0.4976 0.5283 0.110 Uiso 1 1 calc R . .
H19B H 0.8017 0.5305 0.4636 0.110 Uiso 1 1 calc R . .
H19C H 0.8623 0.4881 0.4901 0.110 Uiso 1 1 calc R . .
C20 C 0.7088(5) 0.4471(6) 0.4474(6) 0.085(4) Uani 1 1 d . . .
H20A H 0.6851 0.4106 0.4286 0.127 Uiso 1 1 calc R . .
H20B H 0.6943 0.4830 0.4212 0.127 Uiso 1 1 calc R . .
H20C H 0.7020 0.4544 0.4874 0.127 Uiso 1 1 calc R . .
C21 C 0.8720(4) 0.2230(4) 0.4863(4) 0.040(2) Uani 1 1 d . . .
C22 C 0.8690(7) 0.2301(5) 0.4173(5) 0.081(4) Uani 1 1 d . . .
H22A H 0.8249 0.2314 0.3926 0.121 Uiso 1 1 calc R . .
H22B H 0.8902 0.1951 0.4046 0.121 Uiso 1 1 calc R . .
H22C H 0.8901 0.2684 0.4115 0.121 Uiso 1 1 calc R . .
C23 C 0.9417(5) 0.2147(5) 0.5252(5) 0.071(3) Uani 1 1 d . . .
H23A H 0.9665 0.2504 0.5193 0.107 Uiso 1 1 calc R . .
H23B H 0.9590 0.1772 0.5123 0.107 Uiso 1 1 calc R . .
H23C H 0.9435 0.2114 0.5684 0.107 Uiso 1 1 calc R . .
C24 C 0.8335(5) 0.1648(4) 0.4920(5) 0.064(3) Uani 1 1 d . . .
H24A H 0.8360 0.1579 0.5350 0.097 Uiso 1 1 calc R . .
H24B H 0.8509 0.1290 0.4762 0.097 Uiso 1 1 calc R . .
H24C H 0.7895 0.1706 0.4685 0.097 Uiso 1 1 calc R . .
C25 C 0.6521(4) 0.2575(5) 0.4694(4) 0.052(3) Uani 1 1 d D . .
C26 C 0.5989(5) 0.3002(8) 0.4791(8) 0.140(7) Uani 1 1 d D B .
H26A H 0.5577 0.2821 0.4588 0.211 Uiso 1 1 calc R . .
H26B H 0.6020 0.3409 0.4617 0.211 Uiso 1 1 calc R . .
H26C H 0.6035 0.3043 0.5228 0.211 Uiso 1 1 calc R . .
C27 C 0.6348(10) 0.2641(11) 0.3968(9) 0.063(6) Uiso 0.55 1 d PD B 1
C27A C 0.6482(13) 0.2367(13) 0.4005(9) 0.060(7) Uiso 0.45 1 d PD B 2
C28 C 0.6361(14) 0.2002(12) 0.5047(13) 0.071(9) Uiso 0.47 1 d PD B 1
C28A C 0.6498(11) 0.1858(8) 0.4884(11) 0.063(7) Uiso 0.53 1 d PD B 2
C29 C 0.9895(4) 0.4027(4) 0.5805(4) 0.035(2) Uani 1 1 d . . .
C30 C 1.0069(4) 0.4103(4) 0.5198(4) 0.046(2) Uani 1 1 d . . .
H30A H 1.0053 0.3700 0.5000 0.069 Uiso 1 1 calc R . .
H30B H 1.0495 0.4272 0.5283 0.069 Uiso 1 1 calc R . .
H30C H 0.9769 0.4383 0.4928 0.069 Uiso 1 1 calc R . .
C31 C 1.0407(4) 0.3609(5) 0.6244(5) 0.063(3) Uani 1 1 d . . .
H31A H 1.0301 0.3551 0.6628 0.095 Uiso 1 1 calc R . .
H31B H 1.0820 0.3808 0.6327 0.095 Uiso 1 1 calc R . .
H31C H 1.0420 0.3208 0.6052 0.095 Uiso 1 1 calc R . .
C32 C 0.9924(5) 0.4676(4) 0.6092(5) 0.057(3) Uani 1 1 d . . .
H32A H 0.9562 0.4920 0.5862 0.085 Uiso 1 1 calc R . .
H32B H 1.0314 0.4882 0.6081 0.085 Uiso 1 1 calc R . .
H32C H 0.9914 0.4638 0.6516 0.085 Uiso 1 1 calc R . .
C33 C 0.6658(4) 1.0055(4) 0.3177(4) 0.045(2) Uani 1 1 d . . .
C34 C 0.6223(5) 1.0624(4) 0.3165(5) 0.065(3) Uani 1 1 d . D .
H34A H 0.5786 1.0514 0.2955 0.098 Uiso 1 1 calc R . .
H34B H 0.6356 1.0965 0.2949 0.098 Uiso 1 1 calc R . .
H34C H 0.6254 1.0751 0.3584 0.098 Uiso 1 1 calc R . .
C35 C 0.6600(5) 0.9889(5) 0.2507(4) 0.058(3) Uani 1 1 d . D .
H35A H 0.6891 0.9552 0.2495 0.087 Uiso 1 1 calc R . .
H35B H 0.6705 1.0250 0.2298 0.087 Uiso 1 1 calc R . .
H35C H 0.6168 0.9758 0.2304 0.087 Uiso 1 1 calc R . .
C36 C 0.7351(5) 1.0247(5) 0.3530(5) 0.079(4) Uani 1 1 d . D .
H36A H 0.7373 1.0350 0.3953 0.119 Uiso 1 1 calc R . .
H36B H 0.7474 1.0607 0.3332 0.119 Uiso 1 1 calc R . .
H36C H 0.7638 0.9905 0.3525 0.119 Uiso 1 1 calc R . .
C37 C 0.5220(4) 0.9029(4) 0.4232(4) 0.034(2) Uani 1 1 d . . .
C38 C 0.4874(5) 0.9660(4) 0.4127(5) 0.058(3) Uani 1 1 d . D .
H38A H 0.4731 0.9749 0.3690 0.087 Uiso 1 1 calc R . .
H38B H 0.5163 0.9985 0.4336 0.087 Uiso 1 1 calc R . .
H38C H 0.4511 0.9645 0.4290 0.087 Uiso 1 1 calc R . .
C39 C 0.4763(4) 0.8527(5) 0.3911(4) 0.053(3) Uani 1 1 d . D .
H39A H 0.4599 0.8628 0.3477 0.080 Uiso 1 1 calc R . .
H39B H 0.4413 0.8502 0.4092 0.080 Uiso 1 1 calc R . .
H39C H 0.4982 0.8131 0.3956 0.080 Uiso 1 1 calc R . .
C40 C 0.5432(5) 0.8899(5) 0.4924(4) 0.056(3) Uani 1 1 d . D .
H40A H 0.5062 0.8878 0.5077 0.083 Uiso 1 1 calc R . .
H40B H 0.5710 0.9230 0.5134 0.083 Uiso 1 1 calc R . .
H40C H 0.5658 0.8506 0.5000 0.083 Uiso 1 1 calc R . .
C41 C 0.7349(4) 0.9644(4) 0.5337(4) 0.045(2) Uani 1 1 d . . .
C42 C 0.7412(7) 0.9228(6) 0.5892(5) 0.100(5) Uani 1 1 d . C .
H42A H 0.7006 0.9206 0.5983 0.151 Uiso 1 1 calc R . .
H42B H 0.7730 0.9398 0.6244 0.151 Uiso 1 1 calc R . .
H42C H 0.7539 0.8814 0.5804 0.151 Uiso 1 1 calc R . .
C43 C 0.7088(10) 1.0366(10) 0.5343(10) 0.054(6) Uiso 0.53 1 d P C 1
C43A C 0.6951(11) 1.0165(11) 0.5528(11) 0.053(6) Uiso 0.47 1 d P C 2
C44 C 0.8027(5) 0.9803(5) 0.5312(5) 0.076(3) Uani 1 1 d . C .
H44A H 0.8249 0.9423 0.5271 0.114 Uiso 1 1 calc R . .
H44B H 0.8254 1.0015 0.5689 0.114 Uiso 1 1 calc R . .
H44C H 0.8003 1.0072 0.4962 0.114 Uiso 1 1 calc R . .
C45 C 0.5213(4) 0.8406(4) 0.2224(4) 0.037(2) Uani 1 1 d . . .
C46 C 0.5536(6) 0.8445(6) 0.1698(5) 0.084(4) Uani 1 1 d . D .
H46A H 0.5716 0.8857 0.1694 0.125 Uiso 1 1 calc R . .
H46B H 0.5223 0.8367 0.1307 0.125 Uiso 1 1 calc R . .
H46C H 0.5872 0.8136 0.1766 0.125 Uiso 1 1 calc R . .
C47 C 0.4640(4) 0.8861(4) 0.2054(4) 0.053(3) Uani 1 1 d . D .
H47A H 0.4425 0.8851 0.2374 0.079 Uiso 1 1 calc R . .
H47B H 0.4346 0.8736 0.1665 0.079 Uiso 1 1 calc R . .
H47C H 0.4791 0.9279 0.2018 0.079 Uiso 1 1 calc R . .
C48 C 0.4965(5) 0.7749(4) 0.2261(5) 0.070(3) Uani 1 1 d . D .
H48A H 0.5316 0.7457 0.2337 0.105 Uiso 1 1 calc R . .
H48B H 0.4653 0.7646 0.1876 0.105 Uiso 1 1 calc R . .
H48C H 0.4770 0.7727 0.2595 0.105 Uiso 1 1 calc R . .
C49 C 0.6921(5) 0.6669(4) 0.3102(4) 0.054(3) Uani 1 1 d . . .
C50 C 0.6888(6) 0.6946(5) 0.2467(4) 0.080(4) Uani 1 1 d . D .
H50A H 0.6523 0.7220 0.2337 0.119 Uiso 1 1 calc R . .
H50B H 0.6848 0.6612 0.2170 0.119 Uiso 1 1 calc R . .
H50C H 0.7273 0.7180 0.2493 0.119 Uiso 1 1 calc R . .
C51 C 0.6258(6) 0.6395(5) 0.3085(5) 0.077(4) Uani 1 1 d . D .
H51A H 0.6281 0.6201 0.3478 0.115 Uiso 1 1 calc R . .
H51B H 0.6135 0.6086 0.2760 0.115 Uiso 1 1 calc R . .
H51C H 0.5945 0.6726 0.3006 0.115 Uiso 1 1 calc R . .
C52 C 0.7415(6) 0.6132(5) 0.3238(5) 0.079(4) Uani 1 1 d . D .
H52A H 0.7808 0.6276 0.3167 0.119 Uiso 1 1 calc R . .
H52B H 0.7250 0.5784 0.2968 0.119 Uiso 1 1 calc R . .
H52C H 0.7498 0.6002 0.3664 0.119 Uiso 1 1 calc R . .
C53 C 0.8303(5) 0.7461(5) 0.5072(4) 0.054(3) Uani 1 1 d . . .
C54 C 0.8635(5) 0.6830(5) 0.5072(5) 0.071(3) Uani 1 1 d D D .
H54A H 0.8995 0.6797 0.5437 0.106 Uiso 1 1 calc R . .
H54B H 0.8783 0.6800 0.4708 0.106 Uiso 1 1 calc R . .
H54C H 0.8337 0.6496 0.5070 0.106 Uiso 1 1 calc R . .
C55 C 0.8131(12) 0.7706(13) 0.5664(11) 0.042(7) Uiso 0.36 1 d PD D 1
C55A C 0.8040(7) 0.7383(7) 0.5651(6) 0.041(4) Uiso 0.64 1 d PD D 2
C56 C 0.8800(6) 0.7982(6) 0.5091(6) 0.103(5) Uani 1 1 d D D .
H56A H 0.8592 0.8385 0.5049 0.154 Uiso 1 1 calc R . .
H56B H 0.8987 0.7923 0.4755 0.154 Uiso 1 1 calc R . .
H56C H 0.9131 0.7965 0.5480 0.154 Uiso 1 1 calc R . .
C57 C 0.6158(5) 0.6842(4) 0.4870(5) 0.056(3) Uani 1 1 d . . .
C58 C 0.5471(5) 0.6783(6) 0.4482(6) 0.085(4) Uani 1 1 d . D .
H58A H 0.5231 0.6553 0.4710 0.127 Uiso 1 1 calc R . .
H58B H 0.5454 0.6564 0.4103 0.127 Uiso 1 1 calc R . .
H58C H 0.5288 0.7194 0.4385 0.127 Uiso 1 1 calc R . .
C59 C 0.6333(11) 0.6089(10) 0.4842(11) 0.046(6) Uiso 0.47 1 d P D 1
C59A C 0.6511(10) 0.6213(9) 0.5127(10) 0.050(5) Uiso 0.53 1 d P D 2
C60 C 0.6192(7) 0.7132(6) 0.5482(6) 0.103(5) Uani 1 1 d . D .
H60A H 0.6627 0.7117 0.5743 0.155 Uiso 1 1 calc R . .
H60B H 0.5919 0.6905 0.5675 0.155 Uiso 1 1 calc R . .
H60C H 0.6054 0.7562 0.5421 0.155 Uiso 1 1 calc R . .
C61 C 0.8354(5) 0.8358(4) 0.3119(5) 0.072(3) Uani 1 1 d D . .
C62 C 0.8758(10) 0.8906(9) 0.3493(9) 0.106(7) Uiso 0.65 1 d PD D 1
C62A C 0.8995(12) 0.8488(16) 0.3643(13) 0.101(12) Uiso 0.35 1 d PD D 2
C63 C 0.8490(18) 0.7807(12) 0.2717(14) 0.085(12) Uiso 0.34 1 d PD D 1
C63A C 0.8781(9) 0.7801(7) 0.3029(10) 0.084(6) Uiso 0.66 1 d PD D 2
C64 C 0.7974(8) 0.8590(8) 0.2455(6) 0.077(5) Uiso 0.65 1 d PD D 1
C64A C 0.8168(15) 0.8963(9) 0.2732(12) 0.071(9) Uiso 0.35 1 d PD D 2

loop_
_atom_site_aniso_label
_atom_site_aniso_U_11
_atom_site_aniso_U_22
_atom_site_aniso_U_33
_atom_site_aniso_U_23
_atom_site_aniso_U_13
_atom_site_aniso_U_12
Na1 0.053(2) 0.063(2) 0.040(2) 0.0051(18) 0.0028(18) -0.0060(18)
Na2 0.067(3) 0.042(2) 0.048(2) 0.0087(17) 0.0249(19) -0.0084(17)
Na3 0.062(3) 0.067(3) 0.064(3) -0.002(2) 0.036(2) 0.007(2)
Na4 0.074(3) 0.069(3) 0.055(3) -0.016(2) 0.016(2) -0.002(2)
Na5 0.062(3) 0.073(3) 0.061(3) -0.010(2) 0.031(2) 0.003(2)
Na6 0.036(2) 0.094(3) 0.059(3) 0.009(2) 0.0159(19) 0.019(2)
Na7 0.056(2) 0.047(2) 0.045(2) 0.0172(17) 0.0079(18) 0.0063(17)
Na8 0.079(3) 0.042(2) 0.059(3) -0.0033(18) 0.018(2) -0.0106(19)
P1 0.0438(15) 0.0473(14) 0.0303(14) -0.0016(11) 0.0160(11) -0.0004(11)
P2 0.0370(14) 0.0405(13) 0.0268(13) 0.0024(10) 0.0078(10) -0.0079(10)
P3 0.0393(14) 0.0354(13) 0.0313(13) 0.0017(10) 0.0145(11) -0.0052(10)
P4 0.0447(15) 0.0462(14) 0.0233(12) 0.0025(10) 0.0065(11) -0.0109(11)
P5 0.0291(13) 0.0313(12) 0.0245(12) 0.0036(9) 0.0065(10) 0.0052(9)
P6 0.0327(13) 0.0282(12) 0.0350(13) -0.0053(10) 0.0070(10) -0.0009(10)
P7 0.0386(14) 0.0508(15) 0.0325(13) 0.0064(11) 0.0148(11) 0.0172(11)
P8 0.0433(15) 0.0362(13) 0.0364(14) 0.0046(10) 0.0117(11) 0.0132(11)
N1 0.033(4) 0.051(4) 0.029(4) -0.002(3) 0.012(3) -0.005(3)
N2 0.037(4) 0.039(4) 0.028(4) -0.008(3) 0.006(3) -0.014(3)
N3 0.051(5) 0.044(4) 0.045(5) -0.002(4) 0.011(4) 0.007(4)
N4 0.055(5) 0.023(4) 0.032(4) 0.007(3) 0.012(4) -0.007(3)
N5 0.035(4) 0.037(4) 0.033(4) 0.003(3) 0.006(3) -0.003(3)
N6 0.041(4) 0.031(4) 0.037(4) -0.007(3) 0.016(4) -0.008(3)
N7 0.040(4) 0.029(4) 0.032(4) -0.004(3) 0.013(3) -0.009(3)
N8 0.037(5) 0.058(5) 0.037(4) -0.003(4) 0.008(4) -0.018(4)
N9 0.035(4) 0.031(4) 0.025(4) 0.004(3) 0.010(3) -0.001(3)
N10 0.027(4) 0.033(4) 0.026(4) 0.002(3) 0.011(3) 0.003(3)
N11 0.040(4) 0.034(4) 0.027(4) -0.006(3) -0.001(3) 0.000(3)
N12 0.021(4) 0.038(4) 0.028(4) -0.005(3) 0.004(3) 0.005(3)
N13 0.041(4) 0.035(4) 0.030(4) -0.005(3) 0.005(3) 0.015(3)
N14 0.027(4) 0.049(4) 0.037(4) 0.004(3) 0.005(3) 0.013(3)
N15 0.044(5) 0.038(4) 0.046(5) 0.011(3) 0.023(4) 0.015(3)
N16 0.033(4) 0.061(5) 0.053(5) 0.016(4) 0.030(4) 0.016(4)
C1 0.042(6) 0.072(7) 0.030(5) 0.006(5) 0.015(5) -0.020(5)
C2 0.053(7) 0.100(9) 0.074(8) -0.003(7) 0.024(6) -0.046(6)
C3 0.041(7) 0.118(10) 0.068(8) 0.022(7) 0.007(6) -0.011(6)
C4 0.065(8) 0.120(10) 0.054(7) 0.001(7) 0.036(6) -0.026(7)
C5 0.051(6) 0.051(6) 0.031(5) -0.010(4) 0.006(5) -0.015(5)
C6 0.093(10) 0.144(11) 0.025(6) -0.014(6) 0.015(6) -0.049(8)
C7 0.064(7) 0.051(6) 0.065(7) -0.015(5) 0.008(6) -0.016(5)
C8 0.032(6) 0.060(6) 0.070(7) -0.002(5) -0.003(5) -0.013(5)
C9 0.053(6) 0.036(5) 0.049(6) 0.005(4) 0.018(5) -0.006(4)
C10 0.079(9) 0.049(6) 0.109(10) 0.027(6) 0.053(7) 0.012(6)
C11 0.109(10) 0.050(6) 0.045(6) -0.005(5) 0.014(6) -0.017(6)
C12 0.091(9) 0.041(6) 0.047(6) 0.008(5) 0.008(6) 0.001(5)
C13 0.065(8) 0.061(7) 0.066(7) -0.001(5) 0.035(6) 0.022(6)
C14 0.138(13) 0.040(6) 0.144(13) 0.011(7) 0.069(11) 0.023(7)
C15 0.077(9) 0.082(9) 0.136(13) 0.029(8) 0.026(9) 0.032(7)
C17 0.043(6) 0.048(6) 0.035(5) 0.019(4) 0.006(4) 0.011(4)
C18 0.146(12) 0.064(7) 0.054(7) 0.034(6) 0.038(8) 0.024(7)
C19 0.090(9) 0.034(6) 0.080(8) 0.017(5) -0.002(7) -0.008(5)
C20 0.061(8) 0.080(8) 0.110(10) 0.046(7) 0.018(7) 0.019(6)
C21 0.059(6) 0.029(5) 0.037(5) -0.006(4) 0.019(5) -0.009(4)
C22 0.147(12) 0.060(7) 0.052(7) -0.011(6) 0.055(8) 0.003(7)
C23 0.066(8) 0.059(7) 0.085(8) -0.031(6) 0.016(7) 0.016(6)
C24 0.089(8) 0.034(5) 0.078(8) 0.005(5) 0.036(7) 0.005(5)
C25 0.042(6) 0.076(7) 0.033(5) -0.005(5) 0.000(5) -0.020(5)
C26 0.013(7) 0.172(15) 0.215(19) -0.065(14) -0.001(9) -0.009(8)
C29 0.025(5) 0.037(5) 0.045(6) -0.007(4) 0.011(4) -0.006(4)
C30 0.041(6) 0.046(5) 0.057(6) -0.001(5) 0.023(5) -0.001(4)
C31 0.032(6) 0.079(7) 0.079(8) 0.029(6) 0.016(5) -0.001(5)
C32 0.047(6) 0.066(7) 0.061(7) -0.013(5) 0.022(5) -0.025(5)
C33 0.055(6) 0.035(5) 0.048(6) 0.017(4) 0.019(5) 0.002(4)
C34 0.073(8) 0.040(6) 0.089(8) 0.028(5) 0.034(7) 0.001(5)
C35 0.063(7) 0.072(7) 0.045(6) 0.015(5) 0.024(5) -0.005(5)
C36 0.070(8) 0.069(7) 0.089(9) 0.039(6) 0.004(7) -0.032(6)
C37 0.027(5) 0.045(5) 0.034(5) 0.002(4) 0.019(4) -0.001(4)
C38 0.063(7) 0.060(6) 0.067(7) 0.005(5) 0.044(6) 0.024(5)
C39 0.047(6) 0.077(7) 0.045(6) 0.002(5) 0.026(5) -0.011(5)
C40 0.052(6) 0.097(8) 0.020(5) 0.015(5) 0.013(5) 0.013(6)
C41 0.039(6) 0.048(5) 0.039(6) -0.022(5) -0.002(4) -0.002(4)
C42 0.132(12) 0.132(11) 0.024(6) -0.021(7) 0.000(7) -0.054(9)
C44 0.059(8) 0.085(8) 0.071(8) -0.011(6) -0.003(6) -0.035(6)
C45 0.037(5) 0.042(5) 0.027(5) -0.004(4) 0.004(4) 0.011(4)
C46 0.075(8) 0.137(11) 0.035(6) -0.017(7) 0.011(6) 0.024(8)
C47 0.042(6) 0.058(6) 0.042(6) -0.001(5) -0.014(5) 0.014(5)
C48 0.074(8) 0.043(6) 0.056(7) -0.009(5) -0.042(6) -0.007(5)
C49 0.066(7) 0.050(6) 0.044(6) -0.008(5) 0.015(5) 0.011(5)
C50 0.126(11) 0.072(8) 0.036(6) -0.006(5) 0.015(7) 0.013(7)
C51 0.083(9) 0.059(7) 0.071(8) -0.024(6) -0.006(7) 0.017(6)
C52 0.107(10) 0.065(7) 0.053(7) -0.019(6) 0.004(7) 0.037(7)
C53 0.045(6) 0.072(7) 0.038(6) -0.007(5) 0.002(5) 0.009(5)
C54 0.068(8) 0.082(8) 0.047(6) 0.002(6) -0.009(6) 0.041(6)
C56 0.068(9) 0.095(9) 0.106(11) 0.008(8) -0.039(8) -0.009(7)
C57 0.076(8) 0.043(6) 0.060(7) 0.036(5) 0.036(6) 0.023(5)
C58 0.057(8) 0.079(8) 0.125(11) 0.043(8) 0.038(8) 0.010(6)
C60 0.145(13) 0.104(10) 0.101(11) 0.025(8) 0.098(10) 0.005(9)
C61 0.061(7) 0.079(8) 0.085(8) 0.034(7) 0.035(7) 0.042(6)

loop_
_atom_type_symbol
_atom_type_description
_atom_type_scat_dispersion_real
_atom_type_scat_dispersion_imag
_atom_type_scat_source
C C 0.0033 0.0016 'International Tables Vol C Tables 4.2.6.8 and 6.1.1.4'
H H 0.0000 0.0000 'International Tables Vol C Tables 4.2.6.8 and 6.1.1.4'
N N 0.0061 0.0033 'International Tables Vol C Tables 4.2.6.8 and 6.1.1.4'
Na Na 0.0362 0.0249 'International Tables Vol C Tables 4.2.6.8 and 6.1.1.4'
P P 0.1023 0.0942 'International Tables Vol C Tables 4.2.6.8 and 6.1.1.4'

loop_
_geom_angle_atom_site_label_1
_geom_angle_atom_site_label_2
_geom_angle_atom_site_label_3
_geom_angle
N4 Na1 N8 155.9(3)
N4 Na1 N1 64.4(2)
N8 Na1 N1 105.5(3)
N4 Na1 N6 102.9(2)
N8 Na1 N6 63.1(2)
N1 Na1 N6 123.4(2)
N4 Na1 Na4 113.4(2)
N8 Na1 Na4 47.8(2)
N1 Na1 Na4 59.90(17)
N6 Na1 Na4 80.95(17)
N4 Na1 Na2 48.55(18)
N8 Na1 Na2 110.2(2)
N1 Na1 Na2 81.52(18)
N6 Na1 Na2 57.18(16)
Na4 Na1 Na2 89.19(14)
N4 Na1 P2 30.17(18)
N8 Na1 P2 136.1(2)
N1 Na1 P2 34.24(15)
N6 Na1 P2 116.75(18)
Na4 Na1 P2 88.33(12)
Na2 Na1 P2 60.55(10)
N4 Na1 P4 134.2(2)
N8 Na1 P4 29.22(18)
N1 Na1 P4 118.67(18)
N6 Na1 P4 33.93(15)
Na4 Na1 P4 60.19(11)
Na2 Na1 P4 85.76(12)
P2 Na1 P4 134.89(13)
N7 Na2 N4 156.5(3)
N7 Na2 N2 105.6(2)
N4 Na2 N2 64.5(2)
N7 Na2 N6 63.7(2)
N4 Na2 N6 102.6(2)
N2 Na2 N6 123.1(2)
N7 Na2 Na1 110.7(2)
N4 Na2 Na1 48.59(19)
N2 Na2 Na1 81.51(17)
N6 Na2 Na1 56.84(16)
N7 Na2 Na3 47.37(18)
N4 Na2 Na3 114.7(2)
N2 Na2 Na3 59.99(16)
N6 Na2 Na3 81.98(17)
Na1 Na2 Na3 90.95(14)
N7 Na2 P2 136.5(2)
N4 Na2 P2 30.23(17)
N2 Na2 P2 34.30(14)
N6 Na2 P2 116.55(18)
Na1 Na2 P2 60.69(10)
Na3 Na2 P2 89.17(12)
N7 Na2 P3 29.80(16)
N4 Na2 P3 134.1(2)
N2 Na2 P3 118.69(18)
N6 Na2 P3 33.91(13)
Na1 Na2 P3 85.57(12)
Na3 Na2 P3 60.63(10)
P2 Na2 P3 134.99(14)
N3 Na3 N7 150.7(3)
N3 Na3 N5 103.4(3)
N7 Na3 N5 63.5(2)
N3 Na3 N2 61.2(2)
N7 Na3 N2 100.7(2)
N5 Na3 N2 119.2(2)
N3 Na3 Na4 48.3(2)
N7 Na3 Na4 109.4(2)
N5 Na3 Na4 56.17(17)
N2 Na3 Na4 80.86(17)
N3 Na3 Na2 106.0(2)
N7 Na3 Na2 48.35(18)
N5 Na3 Na2 81.78(17)
N2 Na3 Na2 53.99(16)
Na4 Na3 Na2 88.69(14)
N3 Na3 P3 132.4(2)
N7 Na3 P3 29.71(17)
N5 Na3 P3 33.84(15)
N2 Na3 P3 113.18(18)
Na4 Na3 P3 84.42(13)
Na2 Na3 P3 60.91(10)
N3 Na3 P1 28.48(19)
N7 Na3 P1 130.2(2)
N5 Na3 P1 114.92(18)
N2 Na3 P1 32.74(14)
Na4 Na3 P1 60.93(11)
Na2 Na3 P1 81.85(12)
P3 Na3 P1 129.87(14)
N8 Na4 N3 152.5(3)
N8 Na4 N5 64.0(2)
N3 Na4 N5 104.1(3)
N8 Na4 N1 101.7(3)
N3 Na4 N1 62.4(2)
N5 Na4 N1 122.3(2)
N8 Na4 Na1 48.8(2)
N3 Na4 Na1 107.5(2)
N5 Na4 Na1 83.03(18)
N1 Na4 Na1 54.95(16)
N8 Na4 Na3 111.9(2)
N3 Na4 Na3 47.4(2)
N5 Na4 Na3 57.80(17)
N1 Na4 Na3 83.02(18)
Na1 Na4 Na3 91.17(15)
N8 Na4 P4 29.72(18)
N3 Na4 P4 133.8(2)
N5 Na4 P4 34.26(14)
N1 Na4 P4 115.17(18)
Na1 Na4 P4 61.53(11)
Na3 Na4 P4 86.70(13)
N8 Na4 P1 131.8(2)
N3 Na4 P1 29.04(19)
N5 Na4 P1 116.96(19)
N1 Na4 P1 33.35(14)
Na1 Na4 P1 83.00(13)
Na3 Na4 P1 61.42(11)
P4 Na4 P1 132.11(15)
N16 Na5 N11 156.1(3)
N16 Na5 N14 64.3(2)
N11 Na5 N14 104.3(2)
N16 Na5 N9 104.6(3)
N11 Na5 N9 64.2(2)
N14 Na5 N9 127.0(2)
N16 Na5 Na6 48.3(2)
N11 Na5 Na6 113.1(2)
N14 Na5 Na6 86.60(18)
N9 Na5 Na6 57.88(16)
N16 Na5 Na8 113.7(2)
N11 Na5 Na8 47.52(19)
N14 Na5 Na8 58.18(17)
N9 Na5 Na8 86.47(17)
Na6 Na5 Na8 97.32(15)
N16 Na5 P7 29.88(18)
N11 Na5 P7 135.3(2)
N14 Na5 P7 34.40(15)
N9 Na5 P7 119.55(18)
Na6 Na5 P7 63.39(11)
Na8 Na5 P7 87.81(13)
N16 Na5 P6 135.2(2)
N11 Na5 P6 30.07(17)
N14 Na5 P6 119.07(19)
N9 Na5 P6 34.17(13)
Na6 Na5 P6 86.98(13)
Na8 Na5 P6 62.79(11)
P7 Na5 P6 135.70(15)
N16 Na5 Na7 78.4(2)
N11 Na5 Na7 77.66(19)
N14 Na5 Na7 63.66(16)
N9 Na5 Na7 63.31(15)
Na6 Na5 Na7 48.59(10)
Na8 Na5 Na7 48.72(10)
P7 Na5 Na7 68.38(10)
P6 Na5 Na7 67.32(10)
N16 Na6 N12 148.4(3)
N16 Na6 N9 102.8(3)
N12 Na6 N9 63.0(2)
N16 Na6 N13 59.9(2)
N12 Na6 N13 100.2(2)
N9 Na6 N13 117.9(2)
N16 Na6 Na5 47.6(2)
N12 Na6 Na5 107.4(2)
N9 Na6 Na5 56.67(16)
N13 Na6 Na5 77.50(17)
N16 Na6 Na7 103.4(2)
N12 Na6 Na7 48.10(18)
N9 Na6 Na7 78.82(16)
N13 Na6 Na7 54.31(16)
Na5 Na6 Na7 83.06(13)
N16 Na6 P5 131.5(2)
N12 Na6 P5 29.48(16)
N9 Na6 P5 33.62(14)
N13 Na6 P5 112.97(17)
Na5 Na6 P5 84.11(12)
Na7 Na6 P5 59.82(10)
N16 Na6 P7 27.42(19)
N12 Na6 P7 129.2(2)
N9 Na6 P7 113.97(18)
N13 Na6 P7 32.52(14)
Na5 Na6 P7 58.84(11)
Na7 Na6 P7 81.15(12)
P5 Na6 P7 129.49(13)
N15 Na7 N12 161.1(3)
N15 Na7 N10 107.0(2)
N12 Na7 N10 64.5(2)
N15 Na7 N13 64.5(2)
N12 Na7 N13 106.4(2)
N10 Na7 N13 128.4(2)
N15 Na7 Na6 116.5(2)
N12 Na7 Na6 48.11(17)
N10 Na7 Na6 84.53(17)
N13 Na7 Na6 60.81(17)
N15 Na7 Na8 47.6(2)
N12 Na7 Na8 117.4(2)
N10 Na7 Na8 61.76(16)
N13 Na7 Na8 84.35(18)
Na6 Na7 Na8 96.85(14)
N15 Na7 P5 138.4(2)
N12 Na7 P5 30.39(16)
N10 Na7 P5 34.13(13)
N13 Na7 P5 120.89(18)
Na6 Na7 P5 61.45(10)
Na8 Na7 P5 90.81(12)
N15 Na7 P8 30.24(17)
N12 Na7 P8 138.3(2)
N10 Na7 P8 121.60(18)
N13 Na7 P8 34.27(15)
Na6 Na7 P8 90.19(12)
Na8 Na7 P8 61.30(10)
P5 Na7 P8 138.49(13)
N15 Na7 Na5 80.2(2)
N12 Na7 Na5 80.95(19)
N10 Na7 Na5 64.67(15)
N13 Na7 Na5 63.76(16)
Na6 Na7 Na5 48.35(10)
Na8 Na7 Na5 48.50(10)
P5 Na7 Na5 69.54(9)
P8 Na7 Na5 68.96(10)
N11 Na8 N15 147.5(3)
N11 Na8 N14 102.5(3)
N15 Na8 N14 62.7(2)
N11 Na8 N10 60.4(2)
N15 Na8 N10 98.8(2)
N14 Na8 N10 117.1(2)
N11 Na8 C55 103.4(6)
N15 Na8 C55 88.4(6)
N14 Na8 C55 48.9(5)
N10 Na8 C55 158.4(5)
N11 Na8 Na5 47.87(19)
N15 Na8 Na5 106.4(2)
N14 Na8 Na5 56.09(17)
N10 Na8 Na5 77.71(16)
C55 Na8 Na5 80.7(4)
N11 Na8 Na7 102.9(2)
N15 Na8 Na7 47.80(19)
N14 Na8 Na7 78.82(17)
N10 Na8 Na7 53.05(14)
C55 Na8 Na7 125.2(5)
Na5 Na8 Na7 82.78(13)
N11 Na8 P8 131.0(2)
N15 Na8 P8 29.33(18)
N14 Na8 P8 33.47(15)
N10 Na8 P8 111.65(16)
C55 Na8 P8 66.6(5)
Na5 Na8 P8 83.30(12)
Na7 Na8 P8 59.79(10)
N11 Na8 P6 27.92(17)
N15 Na8 P6 127.9(2)
N14 Na8 P6 113.69(18)
N10 Na8 P6 32.59(13)
C55 Na8 P6 130.6(5)
Na5 Na8 P6 59.31(10)
Na7 Na8 P6 80.14(11)
P8 Na8 P6 128.55(13)
N3 P1 N2 107.0(4)
N3 P1 N1 109.0(3)
N2 P1 N1 80.0(3)
N3 P1 P2 131.2(3)
N2 P1 P2 42.9(2)
N1 P1 P2 43.1(2)
N3 P1 Na4 43.9(3)
N2 P1 Na4 100.3(2)
N1 P1 Na4 65.2(2)
P2 P1 Na4 96.31(11)
N3 P1 Na3 42.1(3)
N2 P1 Na3 64.9(2)
N1 P1 Na3 102.6(2)
P2 P1 Na3 97.25(11)
Na4 P1 Na3 57.66(11)
N4 P2 N2 106.6(3)
N4 P2 N1 107.6(3)
N2 P2 N1 79.3(3)
N4 P2 P1 129.6(2)
N2 P2 P1 42.2(2)
N1 P2 P1 43.0(2)
N4 P2 Na2 46.1(2)
N2 P2 Na2 60.5(2)
N1 P2 Na2 98.6(2)
P1 P2 Na2 91.73(10)
N4 P2 Na1 46.0(3)
N2 P2 Na1 97.7(2)
N1 P2 Na1 61.5(2)
P1 P2 Na1 92.35(10)
Na2 P2 Na1 58.76(10)
N7 P3 N5 107.5(3)
N7 P3 N6 107.5(3)
N5 P3 N6 80.1(3)
N7 P3 P4 130.7(2)
N5 P3 P4 43.1(2)
N6 P3 P4 43.2(2)
N7 P3 Na3 43.9(2)
N5 P3 Na3 63.6(2)
N6 P3 Na3 100.0(2)
P4 P3 Na3 95.18(11)
N7 P3 Na2 45.0(2)
N5 P3 Na2 100.2(2)
N6 P3 Na2 62.5(2)
P4 P3 Na2 94.56(10)
Na3 P3 Na2 58.46(10)
N8 P4 N5 107.4(3)
N8 P4 N6 106.7(3)
N5 P4 N6 80.0(3)
N8 P4 P3 130.1(3)
N5 P4 P3 43.0(2)
N6 P4 P3 43.2(2)
N8 P4 Na4 44.7(3)
N5 P4 Na4 62.6(2)
N6 P4 Na4 98.6(2)
P3 P4 Na4 93.70(11)
N8 P4 Na1 44.8(3)
N5 P4 Na1 100.1(2)
N6 P4 Na1 62.0(2)
P3 P4 Na1 94.11(11)
Na4 P4 Na1 58.28(11)
N12 P5 N10 106.4(3)
N12 P5 N9 107.9(3)
N10 P5 N9 80.5(3)
N12 P5 P6 129.4(2)
N10 P5 P6 42.9(2)
N9 P5 P6 43.2(2)
N12 P5 Na7 46.0(2)
N10 P5 Na7 60.4(2)
N9 P5 Na7 97.4(2)
P6 P5 Na7 90.68(10)
N12 P5 Na6 44.4(2)
N10 P5 Na6 101.4(2)
N9 P5 Na6 63.6(2)
P6 P5 Na6 95.20(11)
Na7 P5 Na6 58.73(10)
N11 P6 N10 107.5(3)
N11 P6 N9 108.6(3)
N10 P6 N9 80.2(3)
N11 P6 P5 130.5(2)
N10 P6 P5 42.6(2)
N9 P6 P5 43.1(2)
N11 P6 Na5 45.2(2)
N10 P6 Na5 98.7(2)
N9 P6 Na5 63.4(2)
P5 P6 Na5 93.63(11)
N11 P6 Na8 41.3(2)
N10 P6 Na8 66.4(2)
N9 P6 Na8 104.0(2)
P5 P6 Na8 98.32(10)
Na5 P6 Na8 57.90(11)
N16 P7 N13 106.5(3)
N16 P7 N14 108.5(3)
N13 P7 N14 79.9(3)
N16 P7 P8 129.5(3)
N13 P7 P8 42.7(2)
N14 P7 P8 42.5(2)
N16 P7 Na5 45.1(3)
N13 P7 Na5 98.2(2)
N14 P7 Na5 63.4(2)
P8 P7 Na5 93.00(10)
N16 P7 Na6 41.5(3)
N13 P7 Na6 65.2(2)
N14 P7 Na6 103.1(2)
P8 P7 Na6 96.89(11)
Na5 P7 Na6 57.77(11)
N15 P8 N14 107.8(3)
N15 P8 N13 107.5(3)
N14 P8 N13 80.0(3)
N15 P8 P7 129.6(3)
N14 P8 P7 42.9(2)
N13 P8 P7 42.5(2)
N15 P8 Na7 45.6(2)
N14 P8 Na7 98.0(2)
N13 P8 Na7 61.8(2)
P7 P8 Na7 91.72(10)
N15 P8 Na8 43.9(3)
N14 P8 Na8 64.0(2)
N13 P8 Na8 102.2(2)
P7 P8 Na8 95.73(11)
Na7 P8 Na8 58.90(10)
C1 N1 P1 116.0(5)
C1 N1 P2 116.3(5)
P1 N1 P2 93.9(3)
C1 N1 Na1 108.6(5)
P1 N1 Na1 130.6(3)
P2 N1 Na1 84.2(3)
C1 N1 Na4 108.0(5)
P1 N1 Na4 81.4(3)
P2 N1 Na4 132.3(3)
Na1 N1 Na4 65.15(17)
C5 N2 P1 116.8(5)
C5 N2 P2 115.7(5)
P1 N2 P2 94.8(3)
C5 N2 Na2 105.4(5)
P1 N2 Na2 132.5(3)
P2 N2 Na2 85.2(3)
C5 N2 Na3 105.0(5)
P1 N2 Na3 82.3(3)
P2 N2 Na3 135.2(3)
Na2 N2 Na3 66.02(17)
C13 N3 P1 117.6(6)
C13 N3 Na3 116.3(6)
P1 N3 Na3 109.4(4)
C13 N3 Na4 117.2(6)
P1 N3 Na4 107.1(4)
Na3 N3 Na4 84.4(3)
C9 N4 P2 117.7(5)
C9 N4 Na2 120.4(5)
P2 N4 Na2 103.7(3)
C9 N4 Na1 122.2(5)
P2 N4 Na1 103.8(3)
Na2 N4 Na1 82.9(2)
C17 N5 P3 115.0(5)
C17 N5 P4 117.8(5)
P3 N5 P4 93.9(3)
C17 N5 Na4 108.8(5)
P3 N5 Na4 131.5(3)
P4 N5 Na4 83.1(3)
C17 N5 Na3 105.9(5)
P3 N5 Na3 82.5(3)
P4 N5 Na3 132.9(3)
Na4 N5 Na3 66.03(18)
C21 N6 P3 116.0(5)
C21 N6 P4 116.0(5)
P3 N6 P4 93.6(3)
C21 N6 Na1 106.5(4)
P3 N6 Na1 133.3(3)
P4 N6 Na1 84.0(3)
C21 N6 Na2 106.8(5)
P3 N6 Na2 83.6(2)
P4 N6 Na2 133.3(3)
Na1 N6 Na2 65.98(17)
C29 N7 P3 116.6(5)
C29 N7 Na3 118.2(5)
P3 N7 Na3 106.4(3)
C29 N7 Na2 121.1(5)
P3 N7 Na2 105.2(3)
Na3 N7 Na2 84.3(2)
C25 N8 P4 117.9(6)
C25 N8 Na4 119.6(6)
P4 N8 Na4 105.6(3)
C25 N8 Na1 118.7(5)
P4 N8 Na1 106.0(4)
Na4 N8 Na1 83.5(3)
C33 N9 P5 117.3(5)
C33 N9 P6 117.4(5)
P5 N9 P6 93.7(3)
C33 N9 Na5 108.5(5)
P5 N9 Na5 129.8(3)
P6 N9 Na5 82.4(2)
C33 N9 Na6 105.6(5)
P5 N9 Na6 82.8(2)
P6 N9 Na6 132.7(3)
Na5 N9 Na6 65.44(17)
C37 N10 P5 116.7(5)
C37 N10 P6 116.8(5)
P5 N10 P6 94.5(3)
C37 N10 Na7 108.0(4)
P5 N10 Na7 85.4(2)
P6 N10 Na7 129.3(3)
C37 N10 Na8 104.6(4)
P5 N10 Na8 135.2(3)
P6 N10 Na8 81.0(2)
Na7 N10 Na8 65.20(16)
C41 N11 P6 118.7(5)
C41 N11 Na8 114.7(5)
P6 N11 Na8 110.8(3)
C41 N11 Na5 118.1(5)
P6 N11 Na5 104.7(3)
Na8 N11 Na5 84.6(2)
C45 N12 P5 118.4(5)
C45 N12 Na7 121.5(5)
P5 N12 Na7 103.6(3)
C45 N12 Na6 117.7(5)
P5 N12 Na6 106.1(3)
Na7 N12 Na6 83.8(2)
C49 N13 P7 116.3(6)
C49 N13 P8 115.5(5)
P7 N13 P8 94.8(3)
C49 N13 Na7 109.3(5)
P7 N13 Na7 129.6(3)
P8 N13 Na7 83.9(3)
C49 N13 Na6 106.2(5)
P7 N13 Na6 82.3(3)
P8 N13 Na6 134.3(3)
Na7 N13 Na6 64.88(16)
C53 N14 P8 115.3(6)
C53 N14 P7 116.8(5)
P8 N14 P7 94.6(3)
C53 N14 Na5 110.8(5)
P8 N14 Na5 129.4(3)
P7 N14 Na5 82.2(3)
C53 N14 Na8 105.8(5)
P8 N14 Na8 82.5(2)
P7 N14 Na8 133.7(3)
Na5 N14 Na8 65.73(17)
C57 N15 P8 118.7(5)
C57 N15 Na8 116.2(6)
P8 N15 Na8 106.8(4)
C57 N15 Na7 120.9(6)
P8 N15 Na7 104.1(3)
Na8 N15 Na7 84.6(2)
C61 N16 P7 117.9(5)
C61 N16 Na5 120.1(6)
P7 N16 Na5 105.0(3)
C61 N16 Na6 113.7(5)
P7 N16 Na6 111.1(4)
Na5 N16 Na6 84.2(3)
C4 C1 N1 114.5(7)
C4 C1 C3 110.0(9)
N1 C1 C3 108.8(7)
C4 C1 C2 107.4(8)
N1 C1 C2 107.7(7)
C3 C1 C2 108.4(9)
C1 C2 H2A 109.5
C1 C2 H2B 109.5
H2A C2 H2B 109.5
C1 C2 H2C 109.5
H2A C2 H2C 109.5
H2B C2 H2C 109.5
C1 C3 H3A 109.5
C1 C3 H3B 109.5
H3A C3 H3B 109.5
C1 C3 H3C 109.5
H3A C3 H3C 109.5
H3B C3 H3C 109.5
C1 C4 H4A 109.5
C1 C4 H4B 109.5
H4A C4 H4B 109.5
C1 C4 H4C 109.5
H4A C4 H4C 109.5
H4B C4 H4C 109.5
N2 C5 C8 110.4(7)
N2 C5 C7 107.7(7)
C8 C5 C7 107.4(8)
N2 C5 C6 113.5(8)
C8 C5 C6 109.7(9)
C7 C5 C6 107.9(8)
C5 C6 H6A 109.5
C5 C6 H6B 109.5
H6A C6 H6B 109.5
C5 C6 H6C 109.5
H6A C6 H6C 109.5
H6B C6 H6C 109.5
C5 C7 H7A 109.5
C5 C7 H7B 109.5
H7A C7 H7B 109.5
C5 C7 H7C 109.5
H7A C7 H7C 109.5
H7B C7 H7C 109.5
C5 C8 H8A 109.5
C5 C8 H8B 109.5
H8A C8 H8B 109.5
C5 C8 H8C 109.5
H8A C8 H8C 109.5
H8B C8 H8C 109.5
C10 C9 N4 109.7(7)
C10 C9 C11 109.4(9)
N4 C9 C11 109.0(8)
C10 C9 C12 106.6(9)
N4 C9 C12 115.8(7)
C11 C9 C12 106.2(7)
C9 C10 H10A 109.5
C9 C10 H10B 109.5
H10A C10 H10B 109.5
C9 C10 H10C 109.5
H10A C10 H10C 109.5
H10B C10 H10C 109.5
C9 C11 H11A 109.5
C9 C11 H11B 109.5
H11A C11 H11B 109.5
C9 C11 H11C 109.5
H11A C11 H11C 109.5
H11B C11 H11C 109.5
C9 C12 H12A 109.5
C9 C12 H12B 109.5
H12A C12 H12B 109.5
C9 C12 H12C 109.5
H12A C12 H12C 109.5
H12B C12 H12C 109.5
N3 C13 C14 108.7(8)
N3 C13 C15 108.7(9)
C14 C13 C15 108.0(10)
N3 C13 C16 114.5(10)
C14 C13 C16 98.2(11)
C15 C13 C16 117.7(11)
N3 C13 C16A 113.4(11)
C14 C13 C16A 121.2(12)
C15 C13 C16A 95.3(11)
C16 C13 C16A 26.7(10)
C13 C14 H14A 109.5
C13 C14 H14B 109.5
H14A C14 H14B 109.5
C13 C14 H14C 109.5
H14A C14 H14C 109.5
H14B C14 H14C 109.5
C13 C15 H15A 109.5
C13 C15 H15B 109.5
H15A C15 H15B 109.5
C13 C15 H15C 109.5
H15A C15 H15C 109.5
H15B C15 H15C 109.5
C19 C17 N5 109.5(7)
C19 C17 C20 109.4(9)
N5 C17 C20 107.9(7)
C19 C17 C18 108.8(9)
N5 C17 C18 113.1(7)
C20 C17 C18 108.1(9)
C17 C18 H18A 109.5
C17 C18 H18B 109.5
H18A C18 H18B 109.5
C17 C18 H18C 109.5
H18A C18 H18C 109.5
H18B C18 H18C 109.5
C17 C19 H19A 109.5
C17 C19 H19B 109.5
H19A C19 H19B 109.5
C17 C19 H19C 109.5
H19A C19 H19C 109.5
H19B C19 H19C 109.5
C17 C20 H20A 109.5
C17 C20 H20B 109.5
H20A C20 H20B 109.5
C17 C20 H20C 109.5
H20A C20 H20C 109.5
H20B C20 H20C 109.5
N6 C21 C24 109.5(7)
N6 C21 C23 107.9(7)
C24 C21 C23 109.7(8)
N6 C21 C22 112.7(7)
C24 C21 C22 107.4(8)
C23 C21 C22 109.7(9)
C21 C22 H22A 109.5
C21 C22 H22B 109.5
H22A C22 H22B 109.5
C21 C22 H22C 109.5
H22A C22 H22C 109.5
H22B C22 H22C 109.5
C21 C23 H23A 109.5
C21 C23 H23B 109.5
H23A C23 H23B 109.5
C21 C23 H23C 109.5
H23A C23 H23C 109.5
H23B C23 H23C 109.5
C21 C24 H24A 109.5
C21 C24 H24B 109.5
H24A C24 H24B 109.5
C21 C24 H24C 109.5
H24A C24 H24C 109.5
H24B C24 H24C 109.5
N8 C25 C26 108.5(8)
N8 C25 C28 109.8(12)
C26 C25 C28 96.1(13)
N8 C25 C27 115.4(10)
C26 C25 C27 97.2(12)
C28 C25 C27 125.3(15)
N8 C25 C27A 114.2(11)
C26 C25 C27A 118.0(13)
C28 C25 C27A 108.6(16)
C27 C25 C27A 23.6(10)
N8 C25 C28A 108.7(11)
C26 C25 C28A 116.6(13)
C28 C25 C28A 22.5(12)
C27 C25 C28A 110.3(13)
C27A C25 C28A 89.7(14)
C25 C26 H26A 109.5
C25 C26 H26B 109.5
H26A C26 H26B 109.5
C25 C26 H26C 109.5
H26A C26 H26C 109.5
H26B C26 H26C 109.5
N7 C29 C32 109.4(6)
N7 C29 C30 115.9(7)
C32 C29 C30 107.0(7)
N7 C29 C31 107.4(7)
C32 C29 C31 108.5(8)
C30 C29 C31 108.4(7)
C29 C30 H30A 109.5
C29 C30 H30B 109.5
H30A C30 H30B 109.5
C29 C30 H30C 109.5
H30A C30 H30C 109.5
H30B C30 H30C 109.5
C29 C31 H31A 109.5
C29 C31 H31B 109.5
H31A C31 H31B 109.5
C29 C31 H31C 109.5
H31A C31 H31C 109.5
H31B C31 H31C 109.5
C29 C32 H32A 109.5
C29 C32 H32B 109.5
H32A C32 H32B 109.5
C29 C32 H32C 109.5
H32A C32 H32C 109.5
H32B C32 H32C 109.5
N9 C33 C35 109.2(7)
N9 C33 C34 112.9(7)
C35 C33 C34 106.9(8)
N9 C33 C36 108.8(7)
C35 C33 C36 111.3(8)
C34 C33 C36 107.8(8)
C33 C34 H34A 109.5
C33 C34 H34B 109.5
H34A C34 H34B 109.5
C33 C34 H34C 109.5
H34A C34 H34C 109.5
H34B C34 H34C 109.5
C33 C35 H35A 109.5
C33 C35 H35B 109.5
H35A C35 H35B 109.5
C33 C35 H35C 109.5
H35A C35 H35C 109.5
H35B C35 H35C 109.5
C33 C36 H36A 109.5
C33 C36 H36B 109.5
H36A C36 H36B 109.5
C33 C36 H36C 109.5
H36A C36 H36C 109.5
H36B C36 H36C 109.5
C39 C37 N10 108.5(6)
C39 C37 C40 109.2(7)
N10 C37 C40 108.9(7)
C39 C37 C38 108.9(8)
N10 C37 C38 113.0(6)
C40 C37 C38 108.2(7)
C37 C38 H38A 109.5
C37 C38 H38B 109.5
H38A C38 H38B 109.5
C37 C38 H38C 109.5
H38A C38 H38C 109.5
H38B C38 H38C 109.5
C37 C39 H39A 109.5
C37 C39 H39B 109.5
H39A C39 H39B 109.5
C37 C39 H39C 109.5
H39A C39 H39C 109.5
H39B C39 H39C 109.5
C37 C40 H40A 109.5
C37 C40 H40B 109.5
H40A C40 H40B 109.5
C37 C40 H40C 109.5
H40A C40 H40C 109.5
H40B C40 H40C 109.5
N11 C41 C42 108.2(7)
N11 C41 C44 109.5(7)
C42 C41 C44 107.5(9)
N11 C41 C43A 115.3(10)
C42 C41 C43A 96.8(12)
C44 C41 C43A 118.2(11)
N11 C41 C43 113.7(9)
C42 C41 C43 119.6(11)
C44 C41 C43 97.5(10)
C43A C41 C43 25.8(9)
C41 C42 H42A 109.5
C41 C42 H42B 109.5
H42A C42 H42B 109.5
C41 C42 H42C 109.5
H42A C42 H42C 109.5
H42B C42 H42C 109.5
C41 C44 H44A 109.5
C41 C44 H44B 109.5
H44A C44 H44B 109.5
C41 C44 H44C 109.5
H44A C44 H44C 109.5
H44B C44 H44C 109.5
N12 C45 C48 107.1(7)
N12 C45 C46 108.4(7)
C48 C45 C46 110.0(8)
N12 C45 C47 115.6(6)
C48 C45 C47 108.7(8)
C46 C45 C47 106.9(8)
C45 C46 H46A 109.5
C45 C46 H46B 109.5
H46A C46 H46B 109.5
C45 C46 H46C 109.5
H46A C46 H46C 109.5
H46B C46 H46C 109.5
C45 C47 H47A 109.5
C45 C47 H47B 109.5
H47A C47 H47B 109.5
C45 C47 H47C 109.5
H47A C47 H47C 109.5
H47B C47 H47C 109.5
C45 C48 H48A 109.5
C45 C48 H48B 109.5
H48A C48 H48B 109.5
C45 C48 H48C 109.5
H48A C48 H48C 109.5
H48B C48 H48C 109.5
N13 C49 C50 108.5(8)
N13 C49 C52 113.0(8)
C50 C49 C52 108.5(9)
N13 C49 C51 109.2(7)
C50 C49 C51 109.0(9)
C52 C49 C51 108.5(9)
C49 C50 H50A 109.5
C49 C50 H50B 109.5
H50A C50 H50B 109.5
C49 C50 H50C 109.5
H50A C50 H50C 109.5
H50B C50 H50C 109.5
C49 C51 H51A 109.5
C49 C51 H51B 109.5
H51A C51 H51B 109.5
C49 C51 H51C 109.5
H51A C51 H51C 109.5
H51B C51 H51C 109.5
C49 C52 H52A 109.5
C49 C52 H52B 109.5
H52A C52 H52B 109.5
C49 C52 H52C 109.5
H52A C52 H52C 109.5
H52B C52 H52C 109.5
N14 C53 C54 113.4(8)
N14 C53 C56 108.4(8)
C54 C53 C56 107.8(9)
N14 C53 C55 109.4(11)
C54 C53 C55 121.4(12)
C56 C53 C55 94.1(12)
N14 C53 C55A 108.1(8)
C54 C53 C55A 101.0(9)
C56 C53 C55A 118.1(10)
C55 C53 C55A 26.3(9)
C53 C54 H54A 109.5
C53 C54 H54B 109.5
H54A C54 H54B 109.5
C53 C54 H54C 109.5
H54A C54 H54C 109.5
H54B C54 H54C 109.5
C53 C55 Na8 95.7(11)
C53 C56 H56A 109.5
C53 C56 H56B 109.5
H56A C56 H56B 109.5
C53 C56 H56C 109.5
H56A C56 H56C 109.5
H56B C56 H56C 109.5
C60 C57 N15 109.1(9)
C60 C57 C58 110.5(10)
N15 C57 C58 108.7(8)
C60 C57 C59A 97.1(11)
N15 C57 C59A 114.6(10)
C58 C57 C59A 116.3(11)
C60 C57 C59 119.1(11)
N15 C57 C59 112.8(10)
C58 C57 C59 95.7(11)
C59A C57 C59 24.9(9)
C57 C58 H58A 109.5
C57 C58 H58B 109.5
H58A C58 H58B 109.5
C57 C58 H58C 109.5
H58A C58 H58C 109.5
H58B C58 H58C 109.5
C57 C60 H60A 109.5
C57 C60 H60B 109.5
H60A C60 H60B 109.5
C57 C60 H60C 109.5
H60A C60 H60C 109.5
H60B C60 H60C 109.5
N16 C61 C64A 111.5(13)
N16 C61 C63A 114.3(10)
C64A C61 C63A 129.4(15)
N16 C61 C62 107.4(11)
C64A C61 C62 72.2(13)
C63A C61 C62 112.1(12)
N16 C61 C63 111.8(16)
C64A C61 C63 111.4(15)
C63A C61 C63 29.8(13)
C62 C61 C63 134.9(18)
N16 C61 C64 106.0(9)
C64A C61 C64 38.4(11)
C63A C61 C64 106.9(11)
C62 C61 C64 109.9(11)
C63 C61 C64 79.7(14)
N16 C61 C62A 107.0(16)
C64A C61 C62A 107.9(15)
C63A C61 C62A 78.3(14)
C62 C61 C62A 38.6(13)
C63 C61 C62A 107.0(15)
C64 C61 C62A 140.5(17)

loop_
_geom_bond_atom_site_label_1
_geom_bond_atom_site_label_2
_geom_bond_distance
Na1 N4 2.350(8)
Na1 N8 2.350(8)
Na1 N1 2.801(7)
Na1 N6 2.849(7)
Na1 Na4 3.104(5)
Na1 Na2 3.109(5)
Na1 P2 3.170(4)
Na1 P4 3.208(4)
Na2 N7 2.346(7)
Na2 N4 2.348(7)
Na2 N2 2.766(7)
Na2 N6 2.860(8)
Na2 Na3 3.124(5)
Na2 P2 3.166(4)
Na2 P3 3.203(4)
Na3 N3 2.304(8)
Na3 N7 2.310(7)
Na3 N5 2.886(8)
Na3 N2 2.961(7)
Na3 Na4 3.117(6)
Na3 P3 3.195(4)
Na3 P1 3.239(4)
Na4 N8 2.313(8)
Na4 N3 2.337(8)
Na4 N5 2.833(8)
Na4 N1 2.960(8)
Na4 P4 3.167(4)
Na4 P1 3.224(5)
Na5 N16 2.314(8)
Na5 N11 2.329(8)
Na5 N14 2.847(8)
Na5 N9 2.864(7)
Na5 Na6 3.118(6)
Na5 Na8 3.127(5)
Na5 P7 3.154(4)
Na5 P6 3.174(4)
Na5 Na7 4.142(5)
Na6 N16 2.339(8)
Na6 N12 2.344(7)
Na6 N9 2.903(7)
Na6 N13 3.018(7)
Na6 Na7 3.130(5)
Na6 P5 3.217(4)
Na6 P7 3.295(4)
Na7 N15 2.335(7)
Na7 N12 2.343(7)
Na7 N10 2.762(7)
Na7 N13 2.808(7)
Na7 Na8 3.138(5)
Na7 P5 3.166(4)
Na7 P8 3.167(4)
Na8 N11 2.317(7)
Na8 N15 2.327(8)
Na8 N14 2.915(7)
Na8 N10 3.045(7)
Na8 C55 3.12(3)
Na8 P8 3.214(4)
Na8 P6 3.283(4)
P1 N3 1.637(8)
P1 N2 1.768(7)
P1 N1 1.792(7)
P1 P2 2.620(3)
P2 N4 1.640(7)
P2 N2 1.790(7)
P2 N1 1.793(7)
P3 N7 1.650(7)
P3 N5 1.794(7)
P3 N6 1.798(6)
P3 P4 2.624(3)
P4 N8 1.629(7)
P4 N5 1.795(7)
P4 N6 1.801(7)
P5 N12 1.648(6)
P5 N10 1.782(6)
P5 N9 1.795(7)
P5 P6 2.623(3)
P6 N11 1.644(7)
P6 N10 1.790(6)
P6 N9 1.799(6)
P7 N16 1.627(7)
P7 N13 1.787(7)
P7 N14 1.799(7)
P7 P8 2.636(3)
P8 N15 1.645(7)
P8 N14 1.788(7)
P8 N13 1.794(7)
N1 C1 1.512(11)
N2 C5 1.500(11)
N3 C13 1.497(12)
N4 C9 1.498(10)
N5 C17 1.518(10)
N6 C21 1.506(10)
N7 C29 1.496(10)
N8 C25 1.516(11)
N9 C33 1.497(10)
N10 C37 1.506(10)
N11 C41 1.488(10)
N12 C45 1.499(10)
N13 C49 1.511(11)
N14 C53 1.502(11)
N15 C57 1.491(11)
N16 C61 1.540(12)
C1 C4 1.510(13)
C1 C3 1.512(14)
C1 C2 1.533(14)
C2 H2A 0.9600
C2 H2B 0.9600
C2 H2C 0.9600
C3 H3A 0.9600
C3 H3B 0.9600
C3 H3C 0.9600
C4 H4A 0.9600
C4 H4B 0.9600
C4 H4C 0.9600
C5 C8 1.509(13)
C5 C7 1.544(13)
C5 C6 1.551(13)
C6 H6A 0.9600
C6 H6B 0.9600
C6 H6C 0.9600
C7 H7A 0.9600
C7 H7B 0.9600
C7 H7C 0.9600
C8 H8A 0.9600
C8 H8B 0.9600
C8 H8C 0.9600
C9 C10 1.490(13)
C9 C11 1.525(13)
C9 C12 1.543(13)
C10 H10A 0.9600
C10 H10B 0.9600
C10 H10C 0.9600
C11 H11A 0.9600
C11 H11B 0.9600
C11 H11C 0.9600
C12 H12A 0.9600
C12 H12B 0.9600
C12 H12C 0.9600
C13 C14 1.516(16)
C13 C15 1.560(16)
C13 C16 1.56(2)
C13 C16A 1.565(15)
C14 H14A 0.9600
C14 H14B 0.9600
C14 H14C 0.9600
C15 H15A 0.9600
C15 H15B 0.9600
C15 H15C 0.9600
C17 C19 1.515(13)
C17 C20 1.526(13)
C17 C18 1.534(14)
C18 H18A 0.9600
C18 H18B 0.9600
C18 H18C 0.9600
C19 H19A 0.9600
C19 H19B 0.9600
C19 H19C 0.9600
C20 H20A 0.9600
C20 H20B 0.9600
C20 H20C 0.9600
C21 C24 1.520(12)
C21 C23 1.528(14)
C21 C22 1.537(13)
C22 H22A 0.9600
C22 H22B 0.9600
C22 H22C 0.9600
C23 H23A 0.9600
C23 H23B 0.9600
C23 H23C 0.9600
C24 H24A 0.9600
C24 H24B 0.9600
C24 H24C 0.9600
C25 C26 1.533(16)
C25 C28 1.55(3)
C25 C27 1.57(2)
C25 C27A 1.585(17)
C25 C28A 1.588(16)
C26 H26A 0.9600
C26 H26B 0.9600
C26 H26C 0.9600
C29 C32 1.518(12)
C29 C30 1.520(12)
C29 C31 1.542(12)
C30 H30A 0.9600
C30 H30B 0.9600
C30 H30C 0.9600
C31 H31A 0.9600
C31 H31B 0.9600
C31 H31C 0.9600
C32 H32A 0.9600
C32 H32B 0.9600
C32 H32C 0.9600
C33 C35 1.513(13)
C33 C34 1.531(13)
C33 C36 1.544(14)
C34 H34A 0.9600
C34 H34B 0.9600
C34 H34C 0.9600
C35 H35A 0.9600
C35 H35B 0.9600
C35 H35C 0.9600
C36 H36A 0.9600
C36 H36B 0.9600
C36 H36C 0.9600
C37 C39 1.496(12)
C37 C40 1.513(11)
C37 C38 1.524(12)
C38 H38A 0.9600
C38 H38B 0.9600
C38 H38C 0.9600
C39 H39A 0.9600
C39 H39B 0.9600
C39 H39C 0.9600
C40 H40A 0.9600
C40 H40B 0.9600
C40 H40C 0.9600
C41 C42 1.501(14)
C41 C44 1.525(14)
C41 C43A 1.54(2)
C41 C43 1.64(2)
C42 H42A 0.9600
C42 H42B 0.9600
C42 H42C 0.9600
C44 H44A 0.9600
C44 H44B 0.9600
C44 H44C 0.9600
C45 C48 1.507(12)
C45 C46 1.535(13)
C45 C47 1.535(11)
C46 H46A 0.9600
C46 H46B 0.9600
C46 H46C 0.9600
C47 H47A 0.9600
C47 H47B 0.9600
C47 H47C 0.9600
C48 H48A 0.9600
C48 H48B 0.9600
C48 H48C 0.9600
C49 C50 1.524(14)
C49 C52 1.537(13)
C49 C51 1.544(15)
C50 H50A 0.9600
C50 H50B 0.9600
C50 H50C 0.9600
C51 H51A 0.9600
C51 H51B 0.9600
C51 H51C 0.9600
C52 H52A 0.9600
C52 H52B 0.9600
C52 H52C 0.9600
C53 C54 1.523(13)
C53 C56 1.539(15)
C53 C55 1.57(3)
C53 C55A 1.568(17)
C54 H54A 0.9600
C54 H54B 0.9600
C54 H54C 0.9600
C56 H56A 0.9600
C56 H56B 0.9600
C56 H56C 0.9600
C57 C60 1.486(16)
C57 C58 1.503(15)
C57 C59A 1.57(2)
C57 C59 1.65(2)
C58 H58A 0.9600
C58 H58B 0.9600
C58 H58C 0.9600
C60 H60A 0.9600
C60 H60B 0.9600
C60 H60C 0.9600
C61 C64A 1.541(12)
C61 C63A 1.552(11)
C61 C62 1.554(12)
C61 C63 1.556(12)
C61 C64 1.563(11)
C61 C62A 1.569(13)

loop_
_platon_squeeze_void_nr
_platon_squeeze_void_average_x
_platon_squeeze_void_average_y
_platon_squeeze_void_average_z
_platon_squeeze_void_volume
_platon_squeeze_void_count_electrons
1 0.000 0.000 0.000 738.5 213.1
2 0.358 0.068 0.322 15.4 4.8
3 0.500 0.500 0.116 738.6 213.1
4 0.858 0.431 0.822 15.6 4.6
5 0.141 0.568 0.178 15.4 4.8
6 0.642 0.931 0.678 15.5 4.6
